data_4131203
loop_
_publ_author_name
'Yamada, Michio'
'Tanabe, Yukiko'
'Dang, Jing-Shuang'
'Sato, Satoru'
'Mizorogi, Naomi'
'Hachiya, Makoto'
'Suzuki, Mitsuaki'
'Abe, Tsuneyuki'
'Kurihara, Hiroki'
'Maeda, Yutaka'
'Zhao, Xiang'
'Lian, Yongfu'
'Nagase, Shigeru'
'Akasaka, Takeshi'

_publ_section_title
;
 D<sub>2d</sub>(23)-C<sub>84</sub> versus
 Sc<sub>2</sub>C<sub>2</sub>@D<sub>2d</sub>(23)-C<sub>84</sub>: Impact of
 Endohedral Sc<sub>2</sub>C<sub>2</sub> Doping on Chemical Reactivity in
 the Photolysis of Diazirine.
;
_journal_issue 50
_journal_name_full 'Journal of the American Chemical Society'
_journal_page_first 16523
_journal_page_last 16532
_journal_paper_doi 10.1021/jacs.6b10751
_journal_volume 138
_journal_year 2016
_chemical_formula_moiety 'C84 C10 H14 C12 H8 Cl4'
_chemical_formula_sum 'C106 H22 Cl4'
_chemical_formula_weight 1437.04
_chemical_name_common C84Ad
_space_group_IT_number 15
_space_group_name_Hall '-C 2yc'
_space_group_name_H-M_alt 'C 1 2/c 1'
_symmetry_cell_setting monoclinic
_symmetry_space_group_name_H-M 'C 1 2/c 1'
_atom_sites_solution_hydrogens geom
_atom_sites_solution_primary direct
_atom_sites_solution_secondary difmap
_audit_creation_method SHELXL-97
_cell_angle_alpha 90.00
_cell_angle_beta 95.284(6)
_cell_angle_gamma 90.00
_cell_formula_units_Z 8
_cell_length_a 44.997(18)
_cell_length_b 11.379(4)
_cell_length_c 22.258(9)
_cell_measurement_reflns_used 24070
_cell_measurement_temperature 90(2)
_cell_measurement_theta_max 45.56
_cell_measurement_theta_min 3.52
_cell_volume 11348(8)
_computing_cell_refinement PROCESS-AUTO
_computing_data_collection PROCESS-AUTO
_computing_data_reduction Yadokari-XG
_computing_structure_refinement 'SHELXL-97 (Sheldrick, 1997)'
_computing_structure_solution 'SHELXS-97 (Sheldrick, 1990)'
_diffrn_ambient_temperature 90
_diffrn_measured_fraction_theta_full 0.943
_diffrn_measured_fraction_theta_max 0.943
_diffrn_measurement_device_type IPDSC
_diffrn_measurement_method \w
_diffrn_radiation_monochromator Si(111)
_diffrn_radiation_probe x-ray
_diffrn_radiation_type synchrotron
_diffrn_radiation_wavelength 0.68890
_diffrn_reflns_av_R_equivalents 0.1099
_diffrn_reflns_av_sigmaI/netI 0.1503
_diffrn_reflns_limit_h_max 50
_diffrn_reflns_limit_h_min -50
_diffrn_reflns_limit_k_max 11
_diffrn_reflns_limit_k_min -11
_diffrn_reflns_limit_l_max 25
_diffrn_reflns_limit_l_min -25
_diffrn_reflns_number 47430
_diffrn_reflns_theta_full 22.77
_diffrn_reflns_theta_max 22.77
_diffrn_reflns_theta_min 1.76
_diffrn_source synchrotron
_diffrn_source_type 'KEK-PF BL-8B'
_exptl_absorpt_coefficient_mu 0.278
_exptl_absorpt_correction_T_max 0.9808
_exptl_absorpt_correction_T_min 0.9727
_exptl_absorpt_correction_type multi-scan
_exptl_absorpt_process_details
; 
 Higashi, T. (1995). Program for Absorption Correction.
 Rigaku Corporation, Tokyo, Japan.  
;
_exptl_crystal_colour Black
_exptl_crystal_density_diffrn 1.682
_exptl_crystal_density_method 'not measured'
_exptl_crystal_description Block
_exptl_crystal_F_000 5808
_exptl_crystal_size_max 0.10
_exptl_crystal_size_mid 0.08
_exptl_crystal_size_min 0.07
_refine_diff_density_max 0.512
_refine_diff_density_min -0.469
_refine_diff_density_rms 0.092
_refine_ls_extinction_method none
_refine_ls_goodness_of_fit_ref 0.766
_refine_ls_hydrogen_treatment constr
_refine_ls_matrix_type full
_refine_ls_number_parameters 1056
_refine_ls_number_reflns 7936
_refine_ls_number_restraints 1080
_refine_ls_restrained_S_all 0.774
_refine_ls_R_factor_all 0.1177
_refine_ls_R_factor_gt 0.0474
_refine_ls_shift/su_max 0.000
_refine_ls_shift/su_mean 0.000
_refine_ls_structure_factor_coef Fsqd
_refine_ls_weighting_details 'calc w=1/[\s^2^(Fo^2^)+(0.0546P)^2^+0.0000P] where P=(Fo^2^+2Fc^2^)/3'
_refine_ls_weighting_scheme calc
_refine_ls_wR_factor_gt 0.0978
_refine_ls_wR_factor_ref 0.1093
_reflns_number_gt 3646
_reflns_number_total 7936
_reflns_threshold_expression >2sigma(I)
_cod_data_source_file ja6b10751_si_002.cif
_cod_data_source_block 03
_cod_original_sg_symbol_H-M 'C 2/c'
_cod_database_code 4131203

loop_
_symmetry_equiv_pos_as_xyz
'x, y, z'
'-x, y, -z+1/2'
'x+1/2, y+1/2, z'
'-x+1/2, y+1/2, -z+1/2'
'-x, -y, -z'
'x, -y, z-1/2'
'-x+1/2, -y+1/2, -z'
'x+1/2, -y+1/2, z-1/2'

loop_
_atom_site_label
_atom_site_type_symbol
_atom_site_fract_x
_atom_site_fract_y
_atom_site_fract_z
_atom_site_U_iso_or_equiv
_atom_site_adp_type
_atom_site_occupancy
_atom_site_symmetry_multiplicity
_atom_site_calc_flag
_atom_site_refinement_flags
_atom_site_disorder_assembly
_atom_site_disorder_group
C1 C 0.10993(10) 0.7420(4) 0.46637(18) 0.0215(10) Uani 1 1 d U A 1
C2 C 0.16159(11) 0.7615(4) 0.76993(19) 0.0287(10) Uani 1 1 d U A 1
C3 C 0.07582(10) 0.6039(3) 0.59015(19) 0.0236(10) Uani 1 1 d U A 1
C4 C 0.07267(9) 0.5723(4) 0.34400(18) 0.0261(10) Uani 1 1 d U A 1
H1 H 0.0731 0.5876 0.3003 0.031 Uiso 1 1 calc R A 1
H2 H 0.0935 0.5657 0.3622 0.031 Uiso 1 1 calc R A 1
C5 C 0.16344(10) 1.0761(4) 0.49772(19) 0.0318(10) Uani 1 1 d U A 1
C6 C 0.12427(10) 0.6175(3) 0.54911(19) 0.0233(10) Uani 1 1 d U A 1
C7 C 0.03792(9) 0.9386(4) 0.50370(18) 0.0249(10) Uani 1 1 d U A 1
C8 C 0.10732(11) 0.7481(4) 0.78166(19) 0.0310(11) Uani 1 1 d U A 1
C9 C 0.05897(10) 1.0181(4) 0.76992(19) 0.0277(10) Uani 1 1 d U A 1
C10 C 0.03982(10) 0.5343(4) 0.4502(2) 0.0315(11) Uani 1 1 d U A 1
H3 H 0.0398 0.5186 0.4944 0.038 Uiso 1 1 calc R A 1
C11 C 0.02039(9) 0.9031(4) 0.6058(2) 0.0277(10) Uani 1 1 d U A 1
C12 C 0.07974(11) 0.8182(4) 0.78177(19) 0.0296(10) Uani 1 1 d U A 1
C13 C 0.18318(10) 0.9608(4) 0.7607(2) 0.0319(11) Uani 1 1 d U A 1
C14 C 0.09325(10) 0.6123(3) 0.54062(18) 0.0199(9) Uani 1 1 d U A 1
C15 C 0.02885(10) 1.0626(4) 0.6794(2) 0.0313(10) Uani 1 1 d U A 1
C16 C 0.06353(11) 1.1151(4) 0.48383(19) 0.0270(10) Uani 1 1 d U A 1
C17 C 0.08367(11) 1.0510(4) 0.45096(18) 0.0266(10) Uani 1 1 d U A 1
C18 C 0.13515(12) 1.2323(4) 0.5411(2) 0.0361(11) Uani 1 1 d U A 1
C19 C 0.03896(10) 0.7101(4) 0.64698(19) 0.0261(10) Uani 1 1 d U A 1
C20 C 0.10686(11) 0.6482(4) 0.7443(2) 0.0309(10) Uani 1 1 d U A 1
C21 C 0.05415(10) 0.7495(4) 0.48381(18) 0.0260(10) Uani 1 1 d U A 1
C22 C 0.11550(11) 1.1131(4) 0.79503(18) 0.0297(10) Uani 1 1 d U A 1
C23 C 0.13719(11) 0.9270(4) 0.81055(17) 0.0285(10) Uani 1 1 d U A 1
C24 C 0.13284(11) 0.6106(4) 0.7146(2) 0.0312(11) Uani 1 1 d U A 1
C25 C 0.12735(11) 1.2856(4) 0.5983(2) 0.0322(11) Uani 1 1 d U A 1
C26 C 0.13732(10) 0.9181(4) 0.45121(18) 0.0286(10) Uani 1 1 d U A 1
C27 C 0.18043(10) 1.1515(4) 0.7082(2) 0.0314(11) Uani 1 1 d U A 1
C28 C 0.02476(10) 0.8219(4) 0.6531(2) 0.0287(10) Uani 1 1 d U A 1
C29 C 0.10949(10) 0.8573(4) 0.44425(17) 0.0235(10) Uani 1 1 d U A 1
C30 C 0.19698(10) 0.9525(5) 0.5617(2) 0.0400(11) Uani 1 1 d U A 1
C31 C 0.10503(11) 1.2622(4) 0.7156(2) 0.0309(10) Uani 1 1 d U A 1
C32 C 0.16161(10) 0.7609(4) 0.51454(19) 0.0299(10) Uani 1 1 d U A 1
C33 C 0.05643(10) 0.8744(4) 0.46683(18) 0.0225(10) Uani 1 1 d U A 1
C34 C 0.09181(10) 0.5787(4) 0.64649(19) 0.0252(10) Uani 1 1 d U A 1
C35 C 0.08131(10) 0.9273(4) 0.44454(17) 0.0251(10) Uani 1 1 d U A 1
C36 C 0.08137(11) 0.9424(4) 0.79569(18) 0.0295(10) Uani 1 1 d U A 1
C37 C 0.08591(11) 1.2876(4) 0.6640(2) 0.0322(11) Uani 1 1 d U A 1
C38 C 0.05646(10) 0.6468(4) 0.44041(18) 0.0244(9) Uani 1 1 d U A 1
C39 C 0.11211(11) 1.1081(4) 0.45831(18) 0.0282(10) Uani 1 1 d U A 1
C40 C 0.04156(10) 1.0587(4) 0.51500(19) 0.0292(10) Uani 1 1 d U A 1
C41 C 0.05615(10) 0.4591(4) 0.35339(19) 0.0329(11) Uani 1 1 d U A 1
H4 H 0.0664 0.3930 0.3340 0.040 Uiso 1 1 calc R A 1
C42 C 0.08138(11) 0.6185(4) 0.7020(2) 0.0309(10) Uani 1 1 d U A 1
C43 C 0.05554(10) 0.4338(4) 0.42004(18) 0.0294(11) Uani 1 1 d U A 1
H5 H 0.0762 0.4254 0.4391 0.035 Uiso 1 1 calc R A 1
H6 H 0.0448 0.3591 0.4255 0.035 Uiso 1 1 calc R A 1
C44 C 0.16274(10) 0.8681(4) 0.48386(19) 0.0277(10) Uani 1 1 d U A 1
C45 C 0.13829(11) 1.0440(4) 0.45812(19) 0.0302(10) Uani 1 1 d U A 1
C46 C 0.11131(11) 1.2056(4) 0.4977(2) 0.0316(11) Uani 1 1 d U A 1
C47 C 0.19492(10) 0.7909(4) 0.6971(2) 0.0320(11) Uani 1 1 d U A 1
C48 C 0.15885(11) 0.6649(4) 0.7267(2) 0.0330(11) Uani 1 1 d U A 1
C49 C 0.02459(9) 0.6843(4) 0.34520(19) 0.0245(10) Uani 1 1 d U A 1
H7 H 0.0144 0.7499 0.3642 0.029 Uiso 1 1 calc R A 1
H8 H 0.0245 0.7012 0.3016 0.029 Uiso 1 1 calc R A 1
C50 C 0.13583(11) 1.2645(4) 0.7084(2) 0.0315(11) Uani 1 1 d U A 1
C51 C 0.05640(11) 1.2364(4) 0.6555(2) 0.0336(11) Uani 1 1 d U A 1
C52 C 0.20465(10) 0.8636(4) 0.6541(2) 0.0332(11) Uani 1 1 d U A 1
C53 C 0.17965(10) 0.7441(4) 0.5724(2) 0.0317(11) Uani 1 1 d U A 1
C54 C 0.17394(10) 1.2046(4) 0.6509(2) 0.0318(11) Uani 1 1 d U A 1
C55 C 0.18417(10) 0.8395(4) 0.7516(2) 0.0308(10) Uani 1 1 d U A 1
C56 C 0.04859(11) 1.2106(4) 0.5929(2) 0.0337(11) Uani 1 1 d U A 1
C57 C 0.02431(10) 0.4694(4) 0.32449(18) 0.0273(11) Uani 1 1 d U A 1
H9 H 0.0136 0.3946 0.3294 0.033 Uiso 1 1 calc R A 1
H10 H 0.0245 0.4850 0.2808 0.033 Uiso 1 1 calc R A 1
C58 C 0.10950(11) 0.9951(4) 0.81051(17) 0.0273(10) Uani 1 1 d U A 1
C59 C 0.05484(10) 0.7782(4) 0.74436(19) 0.0293(10) Uani 1 1 d U A 1
C60 C 0.16030(11) 1.0009(4) 0.79539(19) 0.0289(10) Uani 1 1 d U A 1
C61 C 0.12353(10) 0.5752(4) 0.65331(19) 0.0244(10) Uani 1 1 d U A 1
C62 C 0.16917(10) 0.6650(4) 0.6181(2) 0.0293(10) Uani 1 1 d U A 1
C63 C 0.03928(10) 0.7466(4) 0.54066(18) 0.0248(10) Uani 1 1 d U A 1
C64 C 0.03542(10) 0.9752(4) 0.7271(2) 0.0307(10) Uani 1 1 d U A 1
C65 C 0.08360(10) 0.6764(4) 0.48330(19) 0.0272(10) Uani 1 1 d U A 1
C66 C 0.13494(10) 0.6980(4) 0.50306(19) 0.0265(10) Uani 1 1 d U A 1
C67 C 0.19384(10) 1.0397(4) 0.7152(2) 0.0310(10) Uani 1 1 d U A 1
C68 C 0.05691(10) 0.6742(4) 0.37361(18) 0.0293(10) Uani 1 1 d U A 1
H11 H 0.0678 0.7495 0.3682 0.035 Uiso 1 1 calc R A 1
C69 C 0.18159(10) 1.1496(4) 0.5982(2) 0.0324(11) Uani 1 1 d U A 1
C70 C 0.06559(11) 1.1357(4) 0.7517(2) 0.0326(11) Uani 1 1 d U A 1
C71 C 0.09429(12) 1.1826(4) 0.7613(2) 0.0330(11) Uani 1 1 d U A 1
C72 C 0.05652(11) 0.6824(4) 0.7028(2) 0.0318(10) Uani 1 1 d U A 1
C73 C 0.15677(11) 1.1889(4) 0.7446(2) 0.0360(11) Uani 1 1 d U A 1
C74 C 0.09692(11) 1.3009(4) 0.6062(2) 0.0303(10) Uani 1 1 d U A 1
C75 C 0.04804(10) 0.6732(4) 0.5905(2) 0.0264(10) Uani 1 1 d U A 1
C76 C 0.14736(11) 1.1178(4) 0.7860(2) 0.0349(11) Uani 1 1 d U A 1
C77 C 0.00804(10) 0.5702(4) 0.35420(19) 0.0321(10) Uani 1 1 d U A 1
H12 H -0.0129 0.5765 0.3351 0.039 Uiso 1 1 calc R A 1
C78 C 0.20457(10) 0.9913(4) 0.6629(2) 0.0325(10) Uani 1 1 d U A 1
C79 C 0.14060(10) 0.6036(4) 0.6052(2) 0.0261(10) Uani 1 1 d U A 1
C80 C 0.04620(10) 1.1622(4) 0.6974(2) 0.0321(11) Uani 1 1 d U A 1
C81 C 0.18013(11) 0.9658(5) 0.5109(2) 0.0377(11) Uani 1 1 d U A 1
C82 C 0.00769(10) 0.5464(4) 0.42179(18) 0.0276(11) Uani 1 1 d U A 1
H13 H -0.0035 0.4733 0.4281 0.033 Uiso 1 1 calc R A 1
H14 H -0.0023 0.6120 0.4411 0.033 Uiso 1 1 calc R A 1
C83 C 0.13598(11) 0.8055(4) 0.79597(19) 0.0311(10) Uani 1 1 d U A 1
C84 C 0.08028(12) 1.2149(4) 0.5115(2) 0.0353(11) Uani 1 1 d U A 1
C85 C 0.03401(10) 1.1079(4) 0.5728(2) 0.0301(10) Uani 1 1 d U A 1
C86 C 0.17816(10) 0.6875(4) 0.6788(2) 0.0319(11) Uani 1 1 d U A 1
C87 C 0.03322(10) 0.8603(4) 0.7143(2) 0.0315(10) Uani 1 1 d U A 1
C88 C 0.02328(10) 1.0282(4) 0.6182(2) 0.0306(10) Uani 1 1 d U A 1
C89 C 0.14668(11) 1.2731(4) 0.6512(2) 0.0326(11) Uani 1 1 d U A 1
C90 C 0.19825(10) 0.8376(4) 0.5928(2) 0.0346(11) Uani 1 1 d U A 1
C91 C 0.07364(12) 1.2610(4) 0.5627(2) 0.0362(11) Uani 1 1 d U A 1
C92 C 0.02735(9) 0.8597(4) 0.54929(19) 0.0259(10) Uani 1 1 d U A 1
Cl1 Cl 0.24910(3) 0.90396(12) 0.34613(6) 0.0545(4) Uani 1 1 d . B 5
Cl2 Cl 0.27560(3) 1.08412(13) 0.25752(6) 0.0570(4) Uani 1 1 d . B 5
C93 C 0.24302(10) 1.0537(4) 0.3527(2) 0.0329(11) Uani 1 1 d U B 5
C94 C 0.24839(10) 1.2499(5) 0.3186(2) 0.0387(12) Uani 1 1 d U B 5
H15 H 0.2560 1.3039 0.2914 0.046 Uiso 1 1 calc R B 5
C95 C 0.25431(10) 1.1323(5) 0.3138(2) 0.0351(12) Uani 1 1 d U B 5
C96 C 0.22015(11) 1.2103(5) 0.4027(2) 0.0409(12) Uani 1 1 d U B 5
H16 H 0.2085 1.2371 0.4334 0.049 Uiso 1 1 calc R B 5
C97 C 0.23122(11) 1.2906(5) 0.3632(2) 0.0432(12) Uani 1 1 d U B 5
H17 H 0.2271 1.3721 0.3666 0.052 Uiso 1 1 calc R B 5
C99 C 0.19907(10) 1.0465(4) 0.6055(2) 0.0336(11) Uani 1 1 d U A 1
C98 C 0.22595(10) 1.0940(5) 0.3976(2) 0.0372(11) Uani 1 1 d U B 5
H18 H 0.2183 1.0397 0.4247 0.045 Uiso 1 1 calc R B 5
C100 C 0.16238(11) 1.1651(4) 0.5413(2) 0.0364(11) Uani 1 1 d U A 1
Cl3 Cl 0.19950(4) 1.42482(12) 0.52973(6) 0.0599(4) Uani 1 1 d U . .
Cl4 Cl 0.14763(5) 1.4140(2) 0.41916(10) 0.0395(8) Uani 0.609(4) 1 d PU C 3
C103 C 0.1774(2) 1.5929(9) 0.3745(6) 0.0353(15) Uani 0.609(4) 1 d PU C 3
H19 H 0.1627 1.5918 0.3409 0.042 Uiso 0.609(4) 1 calc PR C 3
C104 C 0.1767(2) 1.5140(8) 0.4216(4) 0.0343(13) Uani 0.609(4) 1 d PU C 3
C109 C 0.2214(2) 1.5898(9) 0.4721(4) 0.0391(16) Uani 0.609(4) 1 d PU C 3
H27 H 0.2367 1.5886 0.5044 0.047 Uiso 0.609(4) 1 calc PR C 3
C112 C 0.2003(2) 1.6730(8) 0.3787(4) 0.0364(15) Uani 0.609(4) 1 d PU C 3
H20 H 0.2008 1.7312 0.3482 0.044 Uiso 0.609(4) 1 calc PR C 3
C114 C 0.1984(2) 1.5127(11) 0.4710(5) 0.0382(15) Uani 0.609(4) 1 d PU C 3
C113 C 0.2224(2) 1.6723(8) 0.4247(4) 0.0397(16) Uani 0.609(4) 1 d PU C 3
H22 H 0.2384 1.7268 0.4251 0.048 Uiso 0.609(4) 1 calc PR C 3
C115 C 0.1893(4) 1.4930(16) 0.4603(9) 0.0347(17) Uani 0.391(4) 1 d PU C 4
Cl5 Cl 0.23213(9) 1.6525(4) 0.4651(2) 0.0548(14) Uani 0.391(4) 1 d PU C 4
C116 C 0.1614(3) 1.5696(11) 0.3497(6) 0.0343(19) Uani 0.391(4) 1 d PU C 4
H23 H 0.1518 1.5980 0.3127 0.041 Uiso 0.391(4) 1 calc PR C 4
C117 C 0.1513(3) 1.4767(11) 0.3779(6) 0.0343(18) Uani 0.391(4) 1 d PU C 4
H24 H 0.1342 1.4361 0.3605 0.041 Uiso 0.391(4) 1 calc PR C 4
C118 C 0.1866(3) 1.6222(16) 0.3774(8) 0.0342(16) Uani 0.391(4) 1 d PU C 4
H25 H 0.1944 1.6888 0.3582 0.041 Uiso 0.391(4) 1 calc PR C 4
C120 C 0.1658(4) 1.4376(14) 0.4334(6) 0.0342(19) Uani 0.391(4) 1 d PU C 4
H26 H 0.1585 1.3695 0.4519 0.041 Uiso 0.391(4) 1 calc PR C 4
C121 C 0.2014(3) 1.5849(12) 0.4307(6) 0.0366(13) Uani 0.391(4) 1 d PU C 4

loop_
_atom_site_aniso_label
_atom_site_aniso_U_11
_atom_site_aniso_U_22
_atom_site_aniso_U_33
_atom_site_aniso_U_23
_atom_site_aniso_U_13
_atom_site_aniso_U_12
C1 0.031(2) 0.021(2) 0.0133(19) -0.0091(18) 0.0033(18) -0.0008(19)
C2 0.034(2) 0.030(2) 0.020(2) 0.0082(19) -0.0127(19) 0.007(2)
C3 0.031(2) 0.005(2) 0.034(2) -0.0025(19) 0.0026(19) -0.0042(18)
C4 0.030(2) 0.028(2) 0.021(2) -0.007(2) 0.0055(19) 0.001(2)
C5 0.037(2) 0.037(2) 0.024(2) 0.006(2) 0.0180(19) -0.012(2)
C6 0.035(2) 0.010(2) 0.025(2) -0.0081(18) 0.0041(19) 0.0073(19)
C7 0.023(2) 0.027(2) 0.023(2) 0.0020(19) -0.0071(18) 0.003(2)
C8 0.043(2) 0.032(2) 0.019(2) 0.0156(19) 0.0061(19) -0.002(2)
C9 0.030(2) 0.039(2) 0.016(2) -0.006(2) 0.0133(18) 0.006(2)
C10 0.041(2) 0.030(2) 0.024(2) 0.0009(19) 0.0021(19) -0.004(2)
C11 0.018(2) 0.035(2) 0.030(2) 0.000(2) 0.0019(18) 0.001(2)
C12 0.042(2) 0.031(2) 0.019(2) 0.008(2) 0.0178(19) -0.004(2)
C13 0.026(2) 0.038(2) 0.029(2) 0.000(2) -0.0145(19) 0.000(2)
C14 0.034(2) 0.006(2) 0.0199(19) -0.0048(17) 0.0020(18) -0.0015(19)
C15 0.025(2) 0.037(2) 0.033(2) -0.001(2) 0.0110(19) 0.016(2)
C16 0.042(2) 0.019(2) 0.019(2) 0.0070(18) -0.0067(19) 0.007(2)
C17 0.043(2) 0.025(2) 0.0107(19) 0.0087(19) -0.0013(18) 0.001(2)
C18 0.051(3) 0.024(2) 0.034(2) 0.012(2) 0.010(2) -0.007(2)
C19 0.024(2) 0.028(2) 0.028(2) 0.002(2) 0.0090(18) -0.0099(19)
C20 0.048(2) 0.021(2) 0.024(2) 0.0156(19) 0.004(2) -0.004(2)
C21 0.032(2) 0.024(2) 0.0219(19) -0.0066(18) 0.0018(17) -0.0013(18)
C22 0.039(2) 0.035(2) 0.015(2) -0.0167(19) 0.0028(18) 0.003(2)
C23 0.042(2) 0.034(2) 0.0080(18) -0.0024(19) -0.0029(18) 0.003(2)
C24 0.044(2) 0.015(2) 0.032(2) 0.0106(19) -0.007(2) 0.004(2)
C25 0.052(2) 0.012(2) 0.033(2) 0.0017(19) 0.005(2) -0.005(2)
C26 0.040(2) 0.037(2) 0.0116(19) -0.0006(19) 0.0138(18) -0.003(2)
C27 0.030(2) 0.031(2) 0.032(2) -0.007(2) -0.003(2) -0.014(2)
C28 0.019(2) 0.039(2) 0.029(2) -0.004(2) 0.0090(18) -0.010(2)
C29 0.037(2) 0.028(2) 0.0064(18) -0.0035(18) 0.0073(18) -0.003(2)
C30 0.023(2) 0.057(3) 0.042(2) -0.006(2) 0.016(2) -0.006(2)
C31 0.050(2) 0.014(2) 0.029(2) -0.0090(19) 0.004(2) 0.002(2)
C32 0.027(2) 0.038(2) 0.027(2) -0.009(2) 0.0130(19) 0.007(2)
C33 0.030(2) 0.018(2) 0.018(2) 0.0011(18) -0.0072(18) 0.0004(19)
C34 0.041(2) 0.008(2) 0.027(2) 0.0052(18) 0.0062(19) -0.002(2)
C35 0.041(2) 0.025(2) 0.0084(18) 0.0036(19) -0.0012(18) 0.001(2)
C36 0.039(2) 0.039(2) 0.0125(19) -0.0027(19) 0.0138(18) -0.001(2)
C37 0.045(2) 0.012(2) 0.039(2) -0.004(2) 0.005(2) 0.009(2)
C38 0.033(2) 0.022(2) 0.0178(18) -0.0029(17) 0.0015(17) -0.0048(18)
C39 0.044(2) 0.026(2) 0.0146(19) 0.0111(19) 0.0056(19) -0.004(2)
C40 0.031(2) 0.028(2) 0.027(2) 0.003(2) -0.0081(19) 0.012(2)
C41 0.038(2) 0.031(2) 0.029(2) -0.006(2) 0.000(2) 0.003(2)
C42 0.042(2) 0.021(2) 0.031(2) 0.018(2) 0.012(2) -0.001(2)
C43 0.041(2) 0.023(2) 0.023(2) -0.004(2) -0.002(2) 0.001(2)
C44 0.028(2) 0.038(2) 0.019(2) -0.0033(19) 0.0163(18) -0.001(2)
C45 0.043(2) 0.034(2) 0.0162(19) 0.0063(19) 0.0152(19) -0.010(2)
C46 0.048(2) 0.023(2) 0.024(2) 0.0181(19) 0.000(2) -0.005(2)
C47 0.022(2) 0.038(3) 0.035(2) 0.001(2) -0.0006(19) 0.009(2)
C48 0.039(2) 0.027(2) 0.031(2) 0.008(2) -0.010(2) 0.009(2)
C49 0.027(2) 0.023(2) 0.024(2) -0.003(2) 0.0067(19) -0.001(2)
C50 0.049(2) 0.015(2) 0.029(2) -0.0075(19) -0.005(2) -0.005(2)
C51 0.037(2) 0.025(2) 0.039(2) -0.002(2) 0.003(2) 0.017(2)
C52 0.019(2) 0.042(2) 0.039(2) -0.001(2) 0.0053(19) 0.007(2)
C53 0.020(2) 0.042(2) 0.034(2) -0.004(2) 0.0076(19) 0.018(2)
C54 0.032(2) 0.025(2) 0.038(2) -0.001(2) 0.003(2) -0.019(2)
C55 0.025(2) 0.037(2) 0.029(2) 0.002(2) -0.0091(19) 0.006(2)
C56 0.037(2) 0.022(2) 0.041(2) 0.002(2) 0.002(2) 0.017(2)
C57 0.035(2) 0.025(2) 0.022(2) -0.0050(19) 0.004(2) 0.000(2)
C58 0.041(2) 0.035(2) 0.0070(18) -0.0065(19) 0.0043(19) -0.001(2)
C59 0.031(2) 0.035(2) 0.024(2) 0.0075(19) 0.0140(19) -0.007(2)
C60 0.032(2) 0.037(2) 0.015(2) -0.005(2) -0.0109(18) 0.004(2)
C61 0.040(2) 0.006(2) 0.027(2) 0.0038(18) -0.0031(19) 0.0048(19)
C62 0.022(2) 0.026(2) 0.040(2) -0.004(2) 0.0011(19) 0.0192(19)
C63 0.025(2) 0.027(2) 0.023(2) -0.0048(19) 0.0009(18) -0.0101(19)
C64 0.028(2) 0.039(2) 0.028(2) -0.007(2) 0.0178(19) 0.003(2)
C65 0.034(2) 0.025(2) 0.0219(19) -0.0065(18) -0.0009(18) -0.0011(18)
C66 0.035(2) 0.023(2) 0.023(2) -0.0126(18) 0.0115(19) 0.005(2)
C67 0.021(2) 0.036(2) 0.034(2) -0.001(2) -0.0063(19) -0.007(2)
C68 0.035(2) 0.030(2) 0.023(2) -0.0021(19) 0.0031(19) -0.001(2)
C69 0.029(2) 0.034(2) 0.035(2) 0.002(2) 0.008(2) -0.017(2)
C70 0.037(2) 0.034(2) 0.028(2) -0.015(2) 0.010(2) 0.010(2)
C71 0.049(2) 0.027(2) 0.024(2) -0.0163(19) 0.008(2) 0.005(2)
C72 0.034(2) 0.030(2) 0.033(2) 0.014(2) 0.0122(19) -0.009(2)
C73 0.047(2) 0.032(2) 0.028(2) -0.013(2) -0.005(2) -0.015(2)
C74 0.048(2) 0.008(2) 0.033(2) 0.0018(19) -0.005(2) 0.003(2)
C75 0.027(2) 0.019(2) 0.033(2) -0.0020(19) 0.0029(19) -0.0104(19)
C76 0.047(2) 0.035(2) 0.022(2) -0.011(2) -0.003(2) -0.012(2)
C77 0.035(2) 0.033(2) 0.028(2) -0.004(2) 0.0013(19) -0.001(2)
C78 0.019(2) 0.039(2) 0.040(2) 0.002(2) 0.0006(19) -0.005(2)
C79 0.033(2) 0.012(2) 0.032(2) -0.0048(19) -0.0025(19) 0.0138(19)
C80 0.034(2) 0.029(2) 0.035(2) -0.005(2) 0.010(2) 0.017(2)
C81 0.029(2) 0.056(3) 0.031(2) -0.004(2) 0.018(2) -0.006(2)
C82 0.036(2) 0.028(2) 0.019(2) -0.0025(19) 0.004(2) -0.010(2)
C83 0.044(2) 0.033(2) 0.015(2) 0.0076(19) -0.0040(19) 0.006(2)
C84 0.058(3) 0.018(2) 0.028(2) 0.008(2) -0.005(2) 0.011(2)
C85 0.029(2) 0.030(2) 0.031(2) 0.001(2) -0.0002(19) 0.017(2)
C86 0.026(2) 0.032(2) 0.036(2) 0.003(2) -0.0035(19) 0.016(2)
C87 0.027(2) 0.042(2) 0.029(2) -0.004(2) 0.0204(19) -0.006(2)
C88 0.023(2) 0.034(2) 0.036(2) 0.000(2) 0.0035(19) 0.012(2)
C89 0.045(2) 0.014(2) 0.039(2) -0.002(2) 0.003(2) -0.011(2)
C90 0.018(2) 0.045(3) 0.042(2) -0.002(2) 0.0120(19) 0.007(2)
C91 0.055(3) 0.017(2) 0.035(2) 0.004(2) -0.005(2) 0.011(2)
C92 0.019(2) 0.029(2) 0.029(2) -0.001(2) -0.0024(18) -0.0013(19)
Cl1 0.0471(9) 0.0548(10) 0.0595(9) -0.0042(8) -0.0066(7) 0.0207(8)
Cl2 0.0387(8) 0.0852(11) 0.0505(9) -0.0303(8) 0.0216(7) -0.0133(8)
C93 0.022(2) 0.043(3) 0.033(2) -0.004(2) -0.002(2) 0.009(2)
C94 0.027(2) 0.048(3) 0.041(3) -0.013(2) 0.006(2) -0.016(2)
C95 0.021(2) 0.049(3) 0.035(2) -0.013(2) 0.004(2) -0.002(2)
C96 0.029(2) 0.057(3) 0.038(2) -0.013(2) 0.011(2) 0.000(2)
C97 0.030(3) 0.051(3) 0.048(3) -0.016(2) 0.001(2) -0.007(2)
C99 0.020(2) 0.044(3) 0.039(2) -0.008(2) 0.010(2) -0.014(2)
C98 0.028(2) 0.051(3) 0.033(2) 0.004(2) 0.005(2) 0.003(2)
C100 0.041(2) 0.037(2) 0.034(2) 0.013(2) 0.014(2) -0.013(2)
Cl3 0.0851(11) 0.0538(10) 0.0376(8) 0.0014(7) -0.0122(7) 0.0174(9)
Cl4 0.0390(15) 0.0371(15) 0.0412(15) -0.0046(11) -0.0029(11) -0.0018(12)
C103 0.040(3) 0.036(3) 0.030(3) 0.002(3) 0.006(3) 0.002(3)
C104 0.039(3) 0.034(3) 0.030(2) -0.001(2) 0.006(2) 0.002(3)
C109 0.036(3) 0.041(4) 0.040(3) 0.002(3) 0.005(3) 0.001(3)
C112 0.040(3) 0.039(3) 0.031(3) 0.003(3) 0.008(3) 0.004(3)
C114 0.046(3) 0.038(3) 0.031(3) -0.002(2) 0.005(3) 0.006(3)
C113 0.038(3) 0.046(3) 0.037(3) 0.006(3) 0.010(3) -0.003(3)
C115 0.040(4) 0.035(3) 0.030(3) -0.001(3) 0.008(3) 0.005(3)
Cl5 0.032(3) 0.061(3) 0.073(3) -0.009(3) 0.013(2) -0.005(2)
C116 0.043(4) 0.032(4) 0.027(3) 0.000(3) 0.003(3) -0.001(4)
C117 0.041(4) 0.032(4) 0.029(3) 0.000(3) 0.002(3) 0.000(3)
C118 0.040(4) 0.035(3) 0.028(3) 0.000(3) 0.006(3) 0.001(3)
C120 0.039(4) 0.034(4) 0.030(3) 0.001(3) 0.005(3) 0.001(3)
C121 0.040(3) 0.037(3) 0.033(2) 0.000(2) 0.006(2) 0.002(2)

loop_
_atom_type_symbol
_atom_type_description
_atom_type_scat_dispersion_real
_atom_type_scat_dispersion_imag
_atom_type_scat_source
C C 0.0019 0.0015 'International Tables Vol C Tables 4.2.6.8 and 6.1.1.4'
H H 0.0000 0.0000 'International Tables Vol C Tables 4.2.6.8 and 6.1.1.4'
Cl Cl 0.1257 0.1500 'International Tables Vol C Tables 4.2.6.8 and 6.1.1.4'

loop_
_geom_angle_atom_site_label_1
_geom_angle_atom_site_label_2
_geom_angle_atom_site_label_3
_geom_angle
C29 C1 C66 121.1(4)
C29 C1 C65 125.2(4)
C66 C1 C65 106.7(4)
C83 C2 C55 121.2(4)
C83 C2 C48 120.6(4)
C55 C2 C48 107.3(4)
C14 C3 C34 115.5(4)
C14 C3 C75 119.9(4)
C34 C3 C75 117.6(4)
C41 C4 C68 109.3(4)
C100 C5 C45 122.6(5)
C100 C5 C81 121.6(4)
C45 C5 C81 105.4(4)
C14 C6 C79 123.6(4)
C14 C6 C66 108.4(4)
C79 C6 C66 120.6(4)
C40 C7 C33 122.7(4)
C40 C7 C92 121.0(4)
C33 C7 C92 109.2(4)
C20 C8 C83 117.2(5)
C20 C8 C12 118.1(4)
C83 C8 C12 119.0(4)
C36 C9 C70 121.7(4)
C36 C9 C64 121.1(4)
C70 C9 C64 106.7(4)
C38 C10 C82 109.1(4)
C38 C10 C43 108.4(4)
C82 C10 C43 110.1(4)
C28 C11 C92 114.3(4)
C28 C11 C88 120.0(4)
C92 C11 C88 119.2(4)
C59 C12 C36 117.6(4)
C59 C12 C8 116.6(4)
C36 C12 C8 120.1(4)
C55 C13 C60 115.6(5)
C55 C13 C67 119.3(4)
C60 C13 C67 118.6(4)
C6 C14 C3 121.2(4)
C6 C14 C65 107.7(4)
C3 C14 C65 124.0(4)
C80 C15 C88 122.6(4)
C80 C15 C64 105.6(4)
C88 C15 C64 121.0(4)
C40 C16 C17 122.0(4)
C40 C16 C84 120.1(4)
C17 C16 C84 106.7(4)
C35 C17 C16 121.1(4)
C35 C17 C39 121.3(4)
C16 C17 C39 108.4(4)
C46 C18 C100 118.7(5)
C46 C18 C25 116.9(5)
C100 C18 C25 118.8(4)
C75 C19 C28 120.9(4)
C75 C19 C72 121.1(4)
C28 C19 C72 108.9(4)
C8 C20 C42 122.6(5)
C8 C20 C24 122.4(4)
C42 C20 C24 104.8(4)
C33 C21 C63 106.7(4)
C33 C21 C38 124.4(4)
C63 C21 C38 125.8(4)
C33 C21 C65 115.5(4)
C63 C21 C65 116.3(4)
C38 C21 C65 58.8(3)
C71 C22 C58 121.9(4)
C71 C22 C76 122.1(4)
C58 C22 C76 106.1(4)
C60 C23 C83 122.9(4)
C60 C23 C58 109.4(4)
C83 C23 C58 119.9(4)
C48 C24 C61 119.6(5)
C48 C24 C20 120.0(4)
C61 C24 C20 109.5(4)
C89 C25 C74 116.2(4)
C89 C25 C18 120.1(5)
C74 C25 C18 117.9(4)
C44 C26 C29 121.4(4)
C44 C26 C45 109.2(4)
C29 C26 C45 120.8(4)
C67 C27 C54 122.4(4)
C67 C27 C73 121.8(4)
C54 C27 C73 105.9(4)
C11 C28 C19 123.1(4)
C11 C28 C87 121.0(4)
C19 C28 C87 106.0(4)
C1 C29 C26 115.6(4)
C1 C29 C35 118.8(4)
C26 C29 C35 118.5(4)
C81 C30 C99 119.6(5)
C81 C30 C90 120.0(5)
C99 C30 C90 109.9(4)
C37 C31 C50 116.1(4)
C37 C31 C71 118.4(5)
C50 C31 C71 118.5(4)
C66 C32 C44 115.1(4)
C66 C32 C53 119.2(4)
C44 C32 C53 119.8(4)
C35 C33 C7 120.8(4)
C35 C33 C21 125.5(4)
C7 C33 C21 106.8(4)
C3 C34 C61 121.5(4)
C3 C34 C42 121.2(4)
C61 C34 C42 108.8(4)
C33 C35 C17 116.5(4)
C33 C35 C29 118.5(4)
C17 C35 C29 118.2(4)
C9 C36 C58 115.3(4)
C9 C36 C12 119.4(4)
C58 C36 C12 119.5(4)
C31 C37 C74 121.5(5)
C31 C37 C51 120.8(4)
C74 C37 C51 108.4(4)
C10 C38 C65 118.6(4)
C10 C38 C68 111.5(4)
C65 C38 C68 119.1(4)
C10 C38 C21 119.7(4)
C65 C38 C21 61.9(3)
C68 C38 C21 118.0(4)
C45 C39 C46 119.0(4)
C45 C39 C17 120.8(4)
C46 C39 C17 110.6(4)
C7 C40 C16 115.6(4)
C7 C40 C85 119.8(4)
C16 C40 C85 119.0(4)
C4 C41 C43 110.6(4)
C4 C41 C57 109.4(4)
C43 C41 C57 109.1(4)
C72 C42 C34 121.6(4)
C72 C42 C20 118.4(5)
C34 C42 C20 109.3(4)
C41 C43 C10 109.7(4)
C32 C44 C26 122.4(4)
C32 C44 C81 120.4(4)
C26 C44 C81 106.5(4)
C39 C45 C5 119.5(4)
C39 C45 C26 120.4(4)
C5 C45 C26 109.7(4)
C18 C46 C39 122.1(5)
C18 C46 C84 121.5(4)
C39 C46 C84 105.5(4)
C52 C47 C86 119.4(4)
C52 C47 C55 120.4(4)
C86 C47 C55 110.0(4)
C24 C48 C2 120.2(5)
C24 C48 C86 120.4(4)
C2 C48 C86 109.2(4)
C77 C49 C68 109.8(4)
C89 C50 C31 122.0(4)
C89 C50 C73 106.2(4)
C31 C50 C73 121.1(4)
C80 C51 C56 117.9(5)
C80 C51 C37 121.3(4)
C56 C51 C37 110.5(4)
C47 C52 C90 120.3(5)
C47 C52 C78 120.1(4)
C90 C52 C78 109.7(4)
C90 C53 C62 117.6(4)
C90 C53 C32 116.7(4)
C62 C53 C32 120.0(4)
C69 C54 C27 121.1(5)
C69 C54 C89 121.1(4)
C27 C54 C89 109.2(4)
C13 C55 C2 122.4(5)
C13 C55 C47 120.9(5)
C2 C55 C47 107.5(4)
C85 C56 C51 123.3(4)
C85 C56 C91 122.3(4)
C51 C56 C91 103.5(4)
C41 C57 C77 110.0(4)
C36 C58 C22 122.1(4)
C36 C58 C23 121.3(4)
C22 C58 C23 108.6(4)
C12 C59 C72 122.7(4)
C12 C59 C87 121.5(4)
C72 C59 C87 105.2(4)
C23 C60 C13 122.0(4)
C23 C60 C76 106.6(4)
C13 C60 C76 121.0(5)
C79 C61 C34 121.6(4)
C79 C61 C24 121.4(4)
C34 C61 C24 107.1(4)
C86 C62 C53 118.3(4)
C86 C62 C79 116.5(4)
C53 C62 C79 119.2(4)
C92 C63 C75 120.8(4)
C92 C63 C21 107.6(4)
C75 C63 C21 124.5(4)
C87 C64 C9 120.4(5)
C87 C64 C15 120.2(4)
C9 C64 C15 109.7(4)
C1 C65 C14 106.6(4)
C1 C65 C38 124.7(4)
C14 C65 C38 125.5(4)
C1 C65 C21 115.6(4)
C14 C65 C21 115.6(4)
C38 C65 C21 59.3(3)
C32 C66 C1 123.1(4)
C32 C66 C6 121.0(4)
C1 C66 C6 108.9(4)
C27 C67 C78 115.8(4)
C27 C67 C13 117.8(4)
C78 C67 C13 119.2(4)
C38 C68 C49 108.7(4)
C38 C68 C4 108.2(4)
C49 C68 C4 109.6(3)
C54 C69 C99 116.9(4)
C54 C69 C100 119.7(5)
C99 C69 C100 118.3(4)
C71 C70 C9 121.7(4)
C71 C70 C80 121.6(5)
C9 C70 C80 107.6(4)
C70 C71 C22 116.2(5)
C70 C71 C31 119.1(4)
C22 C71 C31 117.7(5)
C42 C72 C59 121.0(5)
C42 C72 C19 120.1(4)
C59 C72 C19 109.3(4)
C76 C73 C27 120.3(5)
C76 C73 C50 120.8(5)
C27 C73 C50 109.4(4)
C25 C74 C37 121.5(4)
C25 C74 C91 122.3(4)
C37 C74 C91 106.4(4)
C63 C75 C19 115.9(4)
C63 C75 C3 119.0(4)
C19 C75 C3 118.4(4)
C73 C76 C60 120.5(5)
C73 C76 C22 119.8(5)
C60 C76 C22 109.2(4)
C49 C77 C82 109.3(4)
C49 C77 C57 108.7(4)
C82 C77 C57 109.8(4)
C67 C78 C99 121.5(4)
C67 C78 C52 120.1(4)
C99 C78 C52 108.7(4)
C6 C79 C61 115.2(4)
C6 C79 C62 119.9(4)
C61 C79 C62 119.3(4)
C51 C80 C15 120.8(4)
C51 C80 C70 118.8(5)
C15 C80 C70 110.1(4)
C30 C81 C44 120.9(5)
C30 C81 C5 120.8(5)
C44 C81 C5 108.8(4)
C77 C82 C10 109.1(4)
C23 C83 C2 114.8(4)
C23 C83 C8 120.2(5)
C2 C83 C8 119.1(4)
C91 C84 C46 120.6(5)
C91 C84 C16 121.6(5)
C46 C84 C16 108.6(4)
C56 C85 C40 117.4(4)
C56 C85 C88 118.1(4)
C40 C85 C88 118.9(4)
C62 C86 C47 121.5(4)
C62 C86 C48 122.4(4)
C47 C86 C48 105.6(4)
C64 C87 C28 120.2(4)
C64 C87 C59 119.5(5)
C28 C87 C59 110.1(4)
C15 C88 C11 117.3(4)
C15 C88 C85 116.7(4)
C11 C88 C85 120.1(4)
C25 C89 C50 121.7(5)
C25 C89 C54 120.5(4)
C50 C89 C54 109.3(4)
C52 C90 C53 122.5(5)
C52 C90 C30 105.4(4)
C53 C90 C30 121.6(4)
C84 C91 C74 120.2(5)
C84 C91 C56 118.9(5)
C74 C91 C56 110.8(4)
C11 C92 C63 123.9(4)
C11 C92 C7 121.0(4)
C63 C92 C7 108.2(4)
C95 C93 C98 119.9(5)
C95 C93 Cl1 121.1(4)
C98 C93 Cl1 119.0(4)
C95 C94 C97 120.3(5)
C94 C95 C93 120.1(5)
C94 C95 Cl2 119.2(4)
C93 C95 Cl2 120.7(4)
C98 C96 C97 120.3(5)
C94 C97 C96 119.1(5)
C69 C99 C78 121.2(4)
C69 C99 C30 122.4(4)
C78 C99 C30 105.9(4)
C96 C98 C93 120.3(5)
C5 C100 C18 117.5(5)
C5 C100 C69 116.8(5)
C18 C100 C69 119.8(4)
C114 Cl3 C115 16.8(7)
C112 C103 C104 116.6(10)
C103 C104 C114 122.5(9)
C103 C104 Cl4 118.2(7)
C114 C104 Cl4 119.3(9)
C114 C109 C113 119.6(10)
C113 C112 C103 122.7(9)
C109 C114 C104 118.9(11)
C109 C114 Cl3 114.4(8)
C104 C114 Cl3 126.7(9)
C112 C113 C109 119.5(9)
C120 C115 C121 118.7(18)
C120 C115 Cl3 108.8(15)
C121 C115 Cl3 132.5(12)
C117 C116 C118 115.9(15)
C116 C117 C120 120.9(14)
C121 C118 C116 124.4(16)
C115 C120 C117 121.9(18)
C118 C121 C115 117.9(14)
C118 C121 Cl5 123.8(12)
C115 C121 Cl5 118.0(12)

loop_
_geom_bond_atom_site_label_1
_geom_bond_atom_site_label_2
_geom_bond_distance
C1 C29 1.401(6)
C1 C66 1.419(6)
C1 C65 1.478(6)
C2 C83 1.428(6)
C2 C55 1.436(6)
C2 C48 1.458(6)
C3 C14 1.414(5)
C3 C34 1.416(6)
C3 C75 1.478(6)
C4 C41 1.511(6)
C4 C68 1.539(5)
C5 C100 1.406(6)
C5 C45 1.417(6)
C5 C81 1.479(6)
C6 C14 1.392(6)
C6 C79 1.399(6)
C6 C66 1.487(6)
C7 C40 1.397(6)
C7 C33 1.424(6)
C7 C92 1.467(6)
C8 C20 1.407(6)
C8 C83 1.455(6)
C8 C12 1.476(6)
C9 C36 1.408(6)
C9 C70 1.438(6)
C9 C64 1.443(6)
C10 C38 1.508(6)
C10 C82 1.529(6)
C10 C43 1.532(6)
C11 C28 1.402(6)
C11 C92 1.413(6)
C11 C88 1.453(6)
C12 C59 1.408(6)
C12 C36 1.447(6)
C13 C55 1.397(6)
C13 C60 1.419(6)
C13 C67 1.466(6)
C14 C65 1.498(6)
C15 C80 1.413(6)
C15 C88 1.416(6)
C15 C64 1.465(6)
C16 C40 1.413(6)
C16 C17 1.418(6)
C16 C84 1.467(6)
C17 C35 1.418(5)
C17 C39 1.431(6)
C18 C46 1.409(6)
C18 C100 1.444(6)
C18 C25 1.482(6)
C19 C75 1.420(6)
C19 C28 1.436(6)
C19 C72 1.444(6)
C20 C42 1.455(6)
C20 C24 1.459(6)
C21 C33 1.477(6)
C21 C63 1.485(6)
C21 C38 1.526(6)
C21 C65 1.566(6)
C22 C71 1.403(6)
C22 C58 1.419(6)
C22 C76 1.467(6)
C23 C60 1.402(6)
C23 C83 1.420(6)
C23 C58 1.467(6)
C24 C48 1.328(6)
C24 C61 1.448(6)
C25 C89 1.405(6)
C25 C74 1.408(6)
C26 C44 1.417(6)
C26 C29 1.427(6)
C26 C45 1.441(6)
C27 C67 1.411(6)
C27 C54 1.417(6)
C27 C73 1.459(6)
C28 C87 1.447(6)
C29 C35 1.498(6)
C30 C81 1.311(6)
C30 C99 1.446(6)
C30 C90 1.477(6)
C31 C37 1.400(6)
C31 C50 1.410(6)
C31 C71 1.477(6)
C32 C66 1.400(6)
C32 C44 1.402(6)
C32 C53 1.471(6)
C33 C35 1.401(6)
C34 C61 1.422(6)
C34 C42 1.435(6)
C36 C58 1.412(6)
C37 C74 1.428(6)
C37 C51 1.446(6)
C38 C65 1.517(6)
C38 C68 1.521(5)
C39 C45 1.386(6)
C39 C46 1.417(6)
C40 C85 1.470(6)
C41 C43 1.514(6)
C41 C57 1.520(6)
C42 C72 1.335(6)
C44 C81 1.456(6)
C46 C84 1.461(6)
C47 C52 1.367(6)
C47 C86 1.437(6)
C47 C55 1.454(6)
C48 C86 1.460(6)
C49 C77 1.519(5)
C49 C68 1.536(6)
C50 C89 1.409(6)
C50 C73 1.462(6)
C51 C80 1.370(6)
C51 C56 1.436(6)
C52 C90 1.402(6)
C52 C78 1.466(6)
C53 C90 1.402(6)
C53 C62 1.468(6)
C54 C69 1.400(6)
C54 C89 1.454(6)
C56 C85 1.393(6)
C56 C91 1.480(7)
C57 C77 1.541(6)
C59 C72 1.437(6)
C59 C87 1.465(6)
C60 C76 1.460(6)
C61 C79 1.411(6)
C62 C86 1.397(6)
C62 C79 1.468(6)
C63 C92 1.414(6)
C63 C75 1.416(6)
C64 C87 1.340(6)
C67 C78 1.413(6)
C69 C99 1.414(6)
C69 C100 1.476(6)
C70 C71 1.396(6)
C70 C80 1.455(6)
C73 C76 1.325(6)
C74 C91 1.434(6)
C77 C82 1.530(5)
C78 C99 1.424(6)
C84 C91 1.313(6)
C85 C88 1.473(6)
Cl1 C93 1.734(5)
Cl2 C95 1.735(5)
C93 C95 1.373(6)
C93 C98 1.393(6)
C94 C95 1.371(6)
C94 C97 1.392(6)
C96 C98 1.355(6)
C96 C97 1.392(6)
Cl3 C114 1.644(13)
Cl3 C115 1.75(2)
Cl4 C104 1.729(10)
C103 C112 1.374(11)
C103 C104 1.385(13)
C104 C114 1.401(13)
C109 C114 1.355(14)
C109 C113 1.415(14)
C112 C113 1.359(12)
C115 C120 1.32(2)
C115 C121 1.38(2)
Cl5 C121 1.702(14)
C116 C117 1.330(16)
C116 C118 1.377(18)
C117 C120 1.414(19)
C118 C121 1.37(2)

loop_
_cod_changelog_entry_id
_cod_changelog_entry_author
_cod_changelog_entry_date
_cod_changelog_entry_text
1 'Vaitkus, Antanas' 2024-11-16T00:18:53+02:00
;
 Replaced the '\/Y' character sequence with the backslash character ('\')
 in the '_diffrn_measurement_method' data value.
;
